data_7716387
loop_
_publ_author_name
'Bayat, Elaheh'
'Str&#xf6;bele, Markus'
'Enseling, David'
'J&#xfc;stel, Thomas'
'Meyer, H-J&#xfc;rgen'

_publ_section_title
;
 Thermal deprotonation and condensation of melamine in the presence of
 indium(III)chloride.
;
_journal_issue 26
_journal_name_full 'Dalton transactions (Cambridge, England : 2003)'
_journal_page_first 10912
_journal_page_last 10918
_journal_paper_doi 10.1039/d4dt01029a
_journal_volume 53
_journal_year 2024
_chemical_formula_moiety '3(C12 H8 Cl6 In3 N20), 2(Cl3 H3 In N), 9(H4 N)'
_chemical_formula_sum 'C36 H66 Cl24 In11 N71'
_chemical_formula_weight 3607.41
_space_group_crystal_system cubic
_space_group_IT_number 220
_space_group_name_Hall 'I -4bd 2c 3'
_space_group_name_H-M_alt 'I -4 3 d'
_atom_sites_solution_hydrogens mixed
_atom_sites_solution_primary dual
_audit_creation_date 2024-02-15
_audit_creation_method
;
Olex2 1.5-ac5-024
(compiled 2022.04.12 svn.rca3783a0 for Rigaku Oxford Diffraction, GUI svn.r6498)
;
_audit_update_record
;
2024-02-15 deposited with the CCDC.	2024-06-07 downloaded from the CCDC.
;
_cell_angle_alpha 90
_cell_angle_beta 90
_cell_angle_gamma 90
_cell_formula_units_Z 8
_cell_length_a 28.1902(2)
_cell_length_b 28.1902(2)
_cell_length_c 28.1902(2)
_cell_measurement_reflns_used 6847
_cell_measurement_temperature 149.99(10)
_cell_measurement_theta_max 75.4330
_cell_measurement_theta_min 3.8160
_cell_volume 22402.4(3)
_computing_cell_refinement 'CrysAlisPro 1.171.42.70a (Rigaku OD, 2022)'
_computing_data_collection 'CrysAlisPro 1.171.42.70a (Rigaku OD, 2022)'
_computing_data_reduction 'CrysAlisPro 1.171.42.70a (Rigaku OD, 2022)'
_computing_molecular_graphics 'Olex2 1.5-ac5-024 (Dolomanov et al., 2009)'
_computing_publication_material 'Olex2 1.5-ac5-024 (Dolomanov et al., 2009)'
_computing_structure_refinement 'SHELXL 2019/3 (Sheldrick, 2015)'
_computing_structure_solution 'SHELXT  (Sheldrick, 2015)'
_diffrn_ambient_environment N~2~
_diffrn_ambient_temperature 149.99(10)
_diffrn_detector 'Hybrid Pixel Array Detector'
_diffrn_detector_area_resol_mean 10.0000
_diffrn_detector_type HyPix
_diffrn_measured_fraction_theta_full 1.000
_diffrn_measured_fraction_theta_max 1.000
_diffrn_measurement_details
;
List of Runs (angles in degrees, time in seconds):

  # Type    Start    End  Width  t~exp~   \w     \q     \k     \f   Frames
#--------------------------------------------------------------------------
  1  \w    -37.00  27.00   0.50   11.00    --   42.44 -20.00 -65.00  128
  2  \w    105.00 178.00   0.50   50.00    --  110.13 105.00-126.00  146
  3  \w   -115.00 -63.00   0.50   11.00    --  -42.44-140.00-180.00  104
  4  \w    -51.00 -20.00   0.50   50.00    --  -96.00  45.00  60.00   62
  5  \w    -51.00 -20.00   0.50   50.00    --  -96.00  45.00 -30.00   62
  6  \w    -51.00 -20.00   0.50   50.00    --  -96.00  45.00  90.00   62
  7  \w    -86.00 -24.00   0.50   50.00    --  -96.00 125.00  30.00  124
  8  \w     37.00  71.00   0.50   50.00    --  110.13 -61.00 -90.00   68
  9  \w   -115.00 -19.00   0.50   11.00    --  -42.44 -57.00-120.00  192
 10  \w   -120.00 -19.00   0.50   11.00    --  -42.44 -37.00 -30.00  202
 11  \w   -175.00-124.00   0.50   50.00    --  -96.00 -30.00   0.00  102
 12  \w    -71.00 -22.00   0.50   50.00    --  -96.00  61.00 -90.00   98
 13  \w   -175.00 -72.00   0.50   50.00    --  -96.00 -30.00 120.00  206
 14  \w    -51.00 -20.00   0.50   50.00    --  -96.00  45.00-150.00   62
;
_diffrn_measurement_device 'four-circle diffractometer'
_diffrn_measurement_device_type 'XtaLAB Synergy, Dualflex, HyPix'
_diffrn_measurement_method '\w scans'
_diffrn_orient_matrix_type 'CrysAlisPro convention (1999,Acta A55,543-557)'
_diffrn_orient_matrix_UB_11 0.0137152000
_diffrn_orient_matrix_UB_12 0.0527439000
_diffrn_orient_matrix_UB_13 0.0040659000
_diffrn_orient_matrix_UB_21 0.0042582000
_diffrn_orient_matrix_UB_22 0.0031273000
_diffrn_orient_matrix_UB_23 -0.0544021000
_diffrn_orient_matrix_UB_31 -0.0527182000
_diffrn_orient_matrix_UB_32 0.0139632000
_diffrn_orient_matrix_UB_33 -0.0033556000
_diffrn_radiation_monochromator mirror
_diffrn_radiation_probe x-ray
_diffrn_radiation_type 'Cu K\a'
_diffrn_radiation_wavelength 1.54184
_diffrn_reflns_av_R_equivalents 0.0535
_diffrn_reflns_av_unetI/netI 0.0182
_diffrn_reflns_Laue_measured_fraction_full 1.000
_diffrn_reflns_Laue_measured_fraction_max 1.000
_diffrn_reflns_limit_h_max 26
_diffrn_reflns_limit_h_min -30
_diffrn_reflns_limit_k_max 32
_diffrn_reflns_limit_k_min -33
_diffrn_reflns_limit_l_max 33
_diffrn_reflns_limit_l_min -33
_diffrn_reflns_number 51919
_diffrn_reflns_point_group_measured_fraction_full 1.000
_diffrn_reflns_point_group_measured_fraction_max 1.000
_diffrn_reflns_theta_full 67.684
_diffrn_reflns_theta_max 68.155
_diffrn_reflns_theta_min 3.841
_diffrn_source 'micro-focus sealed X-ray tube'
_diffrn_source_type 'PhotonJet (Cu) X-ray Source'
_exptl_absorpt_coefficient_mu 23.580
_exptl_absorpt_correction_T_max 0.664
_exptl_absorpt_correction_T_min 0.426
_exptl_absorpt_correction_type gaussian
_exptl_absorpt_process_details
;
CrysAlisPro 1.171.42.70a (Rigaku Oxford Diffraction, 2022)
Numerical absorption correction based on gaussian integration over
a multifaceted crystal model
Empirical absorption correction using spherical harmonics,
implemented in SCALE3 ABSPACK scaling algorithm.
;
_exptl_crystal_colour 'clear yellow'
_exptl_crystal_colour_lustre clear
_exptl_crystal_colour_primary yellow
_exptl_crystal_density_diffrn 2.139
_exptl_crystal_description block
_exptl_crystal_F_000 13808
_exptl_crystal_size_max 0.05
_exptl_crystal_size_mid 0.04
_exptl_crystal_size_min 0.02
_refine_diff_density_max 0.846
_refine_diff_density_min -0.643
_refine_diff_density_rms 0.116
_refine_ls_abs_structure_details
;
 Refined as an inversion twin.
;
_refine_ls_abs_structure_Flack -0.001(13)
_refine_ls_extinction_method none
_refine_ls_goodness_of_fit_ref 1.053
_refine_ls_hydrogen_treatment mixed
_refine_ls_matrix_type full
_refine_ls_number_parameters 258
_refine_ls_number_reflns 3414
_refine_ls_number_restraints 53
_refine_ls_restrained_S_all 1.172
_refine_ls_R_factor_all 0.0295
_refine_ls_R_factor_gt 0.0283
_refine_ls_shift/su_max 0.000
_refine_ls_shift/su_mean 0.000
_refine_ls_structure_factor_coef Fsqd
_refine_ls_weighting_details 'w=1/[\s^2^(Fo^2^)+(0.0553P)^2^+88.7518P] where P=(Fo^2^+2Fc^2^)/3'
_refine_ls_weighting_scheme calc
_refine_ls_wR_factor_gt 0.0788
_refine_ls_wR_factor_ref 0.0794
_reflns_Friedel_coverage 0.877
_reflns_Friedel_fraction_full 1.000
_reflns_Friedel_fraction_max 1.000
_reflns_number_gt 3309
_reflns_number_total 3414
_reflns_threshold_expression 'I > 2\s(I)'
_cod_data_source_file d4dt01029a2.cif
_cod_data_source_block ebinring
_cod_depositor_comments 'Adding full bibliography for 7716387.cif.'
_cod_original_cell_volume 22402.4(5)
_cod_database_code 7716387
_shelx_shelxl_version_number 2019/3
_chemical_oxdiff_formula 'C36 H54 Cl24 In11 N69'
_shelx_space_group_comment
;
The symmetry employed for this shelxl refinement is uniquely defined
by the following loop, which should always be used as a source of
symmetry information in preference to the above space-group names.
They are only intended as comments.
;
_shelx_estimated_absorpt_t_max 0.650
_shelx_estimated_absorpt_t_min 0.385
_olex2_refinement_description
;
1. Twinned data refinement
 Scales: 1.001(13)
 -0.001(13)
2. Fixed Uiso
 At 1.2 times of:
  All N(H,H) groups, All N(H,H,H) groups, All N(H,H,H,H) groups
3. Restrained distances
 N12-H12B
 0.95 with sigma of 0.02
 H12B-H11D
 3.5 with sigma of 0.02
 H12B-H11A
 3.5 with sigma of 0.02
 H12B-H11C
 4 with sigma of 0.02
 H12C-N12
 0.95 with sigma of 0.02
 H12B-H11B
 4 with sigma of 0.02
 N11-H11D
 0.99 with sigma of 0.02
 H12C-H12D
 1.49 with sigma of 0.02
 N12-H12D
 0.95 with sigma of 0.02
 N11-H11C
 0.99 with sigma of 0.02
 H12B-H12D
 1.49 with sigma of 0.02
 H12D-H12C
 1.62 with sigma of 0.002
 H12C-H12B
 1.62 with sigma of 0.002
 H12D-H12B
 1.62 with sigma of 0.002
 H12A-N12
 0.95 with sigma of 0.002
 H12D-H12A
 1.62 with sigma of 0.002
 N11-H11A
 0.99 with sigma of 0.02
 H12A-H12B
 1.62 with sigma of 0.02
 N11-H11B
 0.99 with sigma of 0.02
 H12C-H12A
 1.62 with sigma of 0.002
 H11B-H11C
 1.62 with sigma of 0.02
 H11B-H11D
 1.62 with sigma of 0.02
 H11D-H11A
 1.62 with sigma of 0.02
 H11A-H11D
 1.62 with sigma of 0.002
 H11C-H11A
 1.62 with sigma of 0.002
 H11C-H11D
 1.62 with sigma of 0.002
 H11B-H11A
 1.62 with sigma of 0.002
 H11A-H12D
 2.1 with sigma of 0.02
 H11D-H12A
 2.1 with sigma of 0.02
4. Uiso/Uaniso restraints and constraints
Uanis(N13) \\sim Ueq: with sigma of 0.001 and sigma for terminal atoms of 0.002
Uanis(N14) \\sim Ueq: with sigma of 0.001 and sigma for terminal atoms of 0.002
Uanis(N11) \\sim Ueq: with sigma of 0.003 and sigma for terminal atoms of 0.001
Uanis(N12) \\sim Ueq: with sigma of 0.002 and sigma for terminal atoms of 0.004
5. Others
 Fixed Sof: Cl5(0.5) Cl6(0.5) N14(0.16667) H14A(0.16667) H14B(0.16667)
 H14C(0.16667) N13(0.16667) H13A(0.16667) H13C(0.16667) H13B(0.16667) N12(0.5)
 H12C(0.5) H12B(0.5) H12D(0.5) H12A(0.5)
6.a X=CH2 refined with riding coordinates:
 N5(H5A,H5B), N10(H10A,H10B)
6.b Idealised Me refined as rotating group:
 N14(H14A,H14B,H14C), N13(H13A,H13C,H13B)
;
_olex2_submission_special_instructions 'No special instructions were received'
_oxdiff_exptl_absorpt_empirical_details
;
Empirical correction (ABSPACK) includes:
- Absorption correction using spherical harmonics
- Frame scaling
- Detector area scaling
- B-factor correction
;
_oxdiff_exptl_absorpt_empirical_full_max 2.770
_oxdiff_exptl_absorpt_empirical_full_min 0.133

loop_
_space_group_symop_operation_xyz
'x, y, z'
'-x+1/2, -y, z+1/2'
'-x, y+1/2, -z+1/2'
'x+1/2, -y+1/2, -z'
'z, x, y'
'z+1/2, -x+1/2, -y'
'-z+1/2, -x, y+1/2'
'-z, x+1/2, -y+1/2'
'y, z, x'
'-y, z+1/2, -x+1/2'
'y+1/2, -z+1/2, -x'
'-y+1/2, -z, x+1/2'
'y+1/4, x+1/4, z+1/4'
'-y+1/4, -x+3/4, z+3/4'
'y+3/4, -x+1/4, -z+3/4'
'-y+3/4, x+3/4, -z+1/4'
'x+1/4, z+1/4, y+1/4'
'-x+3/4, z+3/4, -y+1/4'
'-x+1/4, -z+3/4, y+3/4'
'x+3/4, -z+1/4, -y+3/4'
'z+1/4, y+1/4, x+1/4'
'z+3/4, -y+1/4, -x+3/4'
'-z+3/4, y+3/4, -x+1/4'
'-z+1/4, -y+3/4, x+3/4'
'x+1/2, y+1/2, z+1/2'
'-x+1, -y+1/2, z+1'
'-x+1/2, y+1, -z+1'
'x+1, -y+1, -z+1/2'
'z+1/2, x+1/2, y+1/2'
'z+1, -x+1, -y+1/2'
'-z+1, -x+1/2, y+1'
'-z+1/2, x+1, -y+1'
'y+1/2, z+1/2, x+1/2'
'-y+1/2, z+1, -x+1'
'y+1, -z+1, -x+1/2'
'-y+1, -z+1/2, x+1'
'y+3/4, x+3/4, z+3/4'
'-y+3/4, -x+5/4, z+5/4'
'y+5/4, -x+3/4, -z+5/4'
'-y+5/4, x+5/4, -z+3/4'
'x+3/4, z+3/4, y+3/4'
'-x+5/4, z+5/4, -y+3/4'
'-x+3/4, -z+5/4, y+5/4'
'x+5/4, -z+3/4, -y+5/4'
'z+3/4, y+3/4, x+3/4'
'z+5/4, -y+3/4, -x+5/4'
'-z+5/4, y+5/4, -x+3/4'
'-z+3/4, -y+5/4, x+5/4'

loop_
_atom_site_label
_atom_site_type_symbol
_atom_site_fract_x
_atom_site_fract_y
_atom_site_fract_z
_atom_site_U_iso_or_equiv
_atom_site_adp_type
_atom_site_occupancy
_atom_site_site_symmetry_order
_atom_site_calc_flag
_atom_site_refinement_flags_posn
_atom_site_refinement_flags_adp
_atom_site_refinement_flags_occupancy
_atom_site_disorder_assembly
_atom_site_disorder_group
In1 In 0.62870(2) 0.83083(2) 0.64745(2) 0.01983(15) Uani 1 1 d . . . . .
In2 In 0.625000 1.000000 0.750000 0.0209(2) Uani 1 4 d S T P . .
In3 In 0.750000 0.875000 0.500000 0.0299(3) Uani 1 4 d S T P . .
Cl1 Cl 0.54753(8) 0.80349(9) 0.65803(8) 0.0353(5) Uani 1 1 d . . . . .
Cl2 Cl 0.66614(8) 0.75366(7) 0.65799(7) 0.0289(4) Uani 1 1 d . . . . .
Cl3 Cl 0.53565(11) 1.000000 0.750000 0.0447(8) Uani 1 2 d S T P . .
Cl4 Cl 0.750000 0.78469(14) 0.500000 0.0564(10) Uani 1 2 d S T P . .
N1 N 0.6193(3) 0.8408(2) 0.5679(2) 0.0218(13) Uani 1 1 d . . . . .
N2 N 0.6761(2) 0.8724(3) 0.5165(2) 0.0231(14) Uani 1 1 d . . . . .
N3 N 0.5953(2) 0.8684(3) 0.4914(3) 0.0287(16) Uani 1 1 d . . . . .
N4 N 0.6888(2) 0.8567(3) 0.5995(2) 0.0235(14) Uani 1 1 d . . . . .
N5 N 0.5410(3) 0.8372(4) 0.5433(3) 0.042(2) Uani 1 1 d . . . . .
H5A H 0.533330 0.824973 0.571017 0.051 Uiso 1 1 calc R U . . .
H5B H 0.519055 0.841921 0.521698 0.051 Uiso 1 1 calc R U . . .
N6 N 0.6211(3) 0.9054(2) 0.6762(2) 0.0230(14) Uani 1 1 d . . . . .
N7 N 0.6396(2) 0.8484(2) 0.7256(2) 0.0236(14) Uani 1 1 d . . . . .
N8 N 0.6430(3) 0.8563(2) 0.8089(2) 0.0309(17) Uani 1 1 d . . . . .
N9 N 0.6226(3) 0.9903(2) 0.6733(2) 0.0212(13) Uani 1 1 d . . . . .
N10 N 0.6578(4) 0.7849(3) 0.7720(3) 0.042(2) Uani 1 1 d . . . . .
H10A H 0.659824 0.767400 0.746195 0.051 Uiso 1 1 calc R U . . .
H10B H 0.662973 0.771996 0.799976 0.051 Uiso 1 1 calc R U . . .
C1 C 0.6631(3) 0.8569(3) 0.5594(3) 0.0212(16) Uani 1 1 d . . . . .
C2 C 0.6412(3) 0.8769(3) 0.4831(3) 0.0219(16) Uani 1 1 d . . . . .
C3 C 0.5855(3) 0.8483(3) 0.5343(3) 0.0252(17) Uani 1 1 d . . . . .
C4 C 0.6165(3) 0.9466(3) 0.6519(3) 0.0215(15) Uani 1 1 d . . . . .
C5 C 0.6300(3) 0.8949(3) 0.7218(3) 0.0200(15) Uani 1 1 d . . . . .
C6 C 0.6471(3) 0.8305(3) 0.7687(3) 0.0284(18) Uani 1 1 d . . . . .
In4 In 0.41673(4) 0.91673(4) 0.58327(4) 0.0705(4) Uani 1 3 d S T P . .
Cl5 Cl 0.4395(2) 0.8881(3) 0.50465(19) 0.0585(16) Uani 0.5 1 d . . P A 1
Cl6 Cl 0.4295(2) 0.8292(3) 0.5921(4) 0.085(3) Uani 0.5 1 d . . P A 2
N14 N 0.3751(7) 0.8751(7) 0.6249(7) 0.053(3) Uani 0.5 3 d S TU P A 3
H14A H 0.344771 0.875971 0.613952 0.063 Uiso 0.1667 1 calc R U P A 3
H14B H 0.375971 0.886048 0.655229 0.063 Uiso 0.1667 1 calc R U P A 3
H14C H 0.386048 0.844771 0.624029 0.063 Uiso 0.1667 1 calc R U P A 3
N13 N 0.4560(11) 0.9560(11) 0.5440(11) 0.086(3) Uani 0.5 3 d S TU P A 4
H13A H 0.467748 0.938405 0.519654 0.104 Uiso 0.1667 1 calc R U P A 4
H13C H 0.480346 0.967748 0.561595 0.104 Uiso 0.1667 1 calc R U P A 4
H13B H 0.438405 0.980346 0.532252 0.104 Uiso 0.1667 1 calc R U P A 4
N11 N 0.6847(6) 0.7057(6) 0.5562(5) 0.092(4) Uani 1 1 d D U . . .
H11D H 0.6794(19) 0.6968(18) 0.5217(11) 0.110 Uiso 1 1 d D U . . .
H11C H 0.7141(11) 0.7243(18) 0.558(2) 0.110 Uiso 1 1 d D U . . .
H11A H 0.6575(13) 0.7239(19) 0.5675(12) 0.110 Uiso 1 1 d D U . . .
H11B H 0.681(2) 0.6719(11) 0.564(2) 0.110 Uiso 1 1 d D U . . .
N12 N 0.6204(8) 0.7409(8) 0.4904(8) 0.074(6) Uani 0.5 1 d D U P . .
H12C H 0.6487(14) 0.7578(15) 0.5036(17) 0.089 Uiso 0.5 1 d D U P . .
H12B H 0.6000(19) 0.7643(17) 0.4738(18) 0.089 Uiso 0.5 1 d D U P . .
H12D H 0.6017(15) 0.728(2) 0.5185(13) 0.089 Uiso 0.5 1 d D U P . .
H12A H 0.629(2) 0.7159(17) 0.4696(15) 0.089 Uiso 0.5 1 d D U P . .

loop_
_atom_site_aniso_label
_atom_site_aniso_U_11
_atom_site_aniso_U_22
_atom_site_aniso_U_33
_atom_site_aniso_U_23
_atom_site_aniso_U_13
_atom_site_aniso_U_12
In1 0.0231(3) 0.0191(3) 0.0173(3) -0.00177(19) 0.00233(19) -0.00013(19)
In2 0.0322(6) 0.0153(3) 0.0153(3) 0.000 0.000 0.000
In3 0.0184(3) 0.0529(8) 0.0184(3) 0.000 0.000 0.000
Cl1 0.0255(10) 0.0464(13) 0.0341(11) 0.0039(9) 0.0054(8) -0.0066(9)
Cl2 0.0362(11) 0.0231(9) 0.0272(10) -0.0005(7) 0.0026(8) 0.0063(8)
Cl3 0.0293(16) 0.063(2) 0.0417(19) 0.0058(18) 0.000 0.000
Cl4 0.065(3) 0.0366(19) 0.068(3) 0.000 0.007(2) 0.000
N1 0.025(3) 0.024(3) 0.016(3) -0.004(2) 0.000(3) -0.003(3)
N2 0.018(3) 0.032(4) 0.019(3) -0.001(3) 0.001(3) 0.000(3)
N3 0.021(3) 0.038(4) 0.027(4) 0.002(3) -0.002(3) 0.000(3)
N4 0.023(3) 0.030(4) 0.017(3) 0.000(3) 0.000(3) -0.003(3)
N5 0.023(4) 0.076(6) 0.028(4) 0.000(4) 0.004(3) -0.020(4)
N6 0.030(4) 0.019(3) 0.020(3) -0.005(2) -0.001(3) 0.000(3)
N7 0.034(4) 0.021(3) 0.017(3) 0.000(3) 0.001(3) 0.004(3)
N8 0.054(5) 0.016(3) 0.022(3) 0.001(3) 0.006(3) 0.002(3)
N9 0.031(3) 0.014(3) 0.019(3) -0.001(2) 0.000(3) 0.003(3)
N10 0.079(7) 0.025(4) 0.023(4) 0.003(3) 0.006(4) 0.014(4)
C1 0.022(4) 0.017(4) 0.025(4) -0.001(3) 0.000(3) 0.001(3)
C2 0.023(4) 0.026(4) 0.017(4) -0.003(3) 0.000(3) 0.003(3)
C3 0.016(4) 0.041(5) 0.019(4) -0.004(3) 0.005(3) -0.005(3)
C4 0.027(4) 0.018(4) 0.019(4) 0.000(3) 0.004(3) 0.005(3)
C5 0.022(4) 0.016(3) 0.022(4) -0.004(3) 0.001(3) 0.001(3)
C6 0.039(5) 0.021(4) 0.025(4) 0.000(3) 0.002(3) 0.005(3)
In4 0.0705(4) 0.0705(4) 0.0705(4) -0.0011(5) -0.0011(5) 0.0011(5)
Cl5 0.048(3) 0.092(5) 0.035(3) -0.011(3) -0.004(2) 0.025(3)
Cl6 0.048(4) 0.066(4) 0.140(8) -0.002(4) 0.022(4) -0.004(3)
N14 0.053(3) 0.053(3) 0.053(3) 0.0005(17) 0.0005(17) -0.0005(17)
N13 0.086(3) 0.086(3) 0.086(3) 0.0007(17) 0.0007(17) -0.0007(17)
N11 0.093(5) 0.092(5) 0.091(5) -0.0017(15) 0.0009(15) -0.0011(15)
N12 0.073(8) 0.077(8) 0.072(8) -0.004(5) -0.004(5) 0.017(5)

loop_
_atom_type_symbol
_atom_type_description
_atom_type_scat_dispersion_real
_atom_type_scat_dispersion_imag
_atom_type_scat_source
C C 0.0181 0.0091 'International Tables Vol C Tables 4.2.6.8 and 6.1.1.4'
H H 0.0000 0.0000 'International Tables Vol C Tables 4.2.6.8 and 6.1.1.4'
Cl Cl 0.3639 0.7018 'International Tables Vol C Tables 4.2.6.8 and 6.1.1.4'
In In 0.0822 5.0449 'International Tables Vol C Tables 4.2.6.8 and 6.1.1.4'
N N 0.0311 0.0180 'International Tables Vol C Tables 4.2.6.8 and 6.1.1.4'

loop_
_exptl_crystal_face_index_h
_exptl_crystal_face_index_k
_exptl_crystal_face_index_l
_exptl_crystal_face_perp_dist
7 -14 10 0.0269
14 8 -8 0.0279
-4 -15 10 0.0128
4 15 -10 0.0110
3 18 2 0.0092
-18 3 -2 0.0128
-3 -16 -9 0.0219
18 0 4 0.0321
4 -10 -15 0.0220
-3 8 16 0.0168
17 -5 1 0.0320
-3 -9 -15 0.0192
9 -11 12 0.0285
-7 12 -11 0.0124

loop_
_geom_angle_atom_site_label_1
_geom_angle_atom_site_label_2
_geom_angle_atom_site_label_3
_geom_angle
_geom_angle_site_symmetry_1
_geom_angle_site_symmetry_3
_geom_angle_publ_flag
Cl1 In1 Cl2 96.30(8) . . ?
N1 In1 Cl1 92.88(19) . . ?
N1 In1 Cl2 106.30(17) . . ?
N1 In1 N4 57.6(2) . . ?
N1 In1 N7 160.3(2) . . ?
N4 In1 Cl1 150.48(18) . . ?
N4 In1 Cl2 92.05(18) . . ?
N6 In1 Cl1 99.29(19) . . ?
N6 In1 Cl2 145.79(18) . . ?
N6 In1 N1 103.1(2) . . ?
N6 In1 N4 89.2(3) . . ?
N6 In1 N7 57.6(2) . . ?
N7 In1 Cl1 94.42(18) . . ?
N7 In1 Cl2 91.03(18) . . ?
N7 In1 N4 113.7(3) . . ?
Cl3 In2 Cl3 180.0 . 42_546 ?
N9 In2 Cl3 91.79(19) . 42_546 ?
N9 In2 Cl3 88.20(19) 28_466 . ?
N9 In2 Cl3 88.20(19) 19_664 42_546 ?
N9 In2 Cl3 91.80(19) 19_664 . ?
N9 In2 Cl3 88.20(19) 42_546 42_546 ?
N9 In2 Cl3 88.21(19) . . ?
N9 In2 Cl3 91.80(19) 42_546 . ?
N9 In2 Cl3 91.80(19) 28_466 42_546 ?
N9 In2 N9 90.056(13) 28_466 42_546 ?
N9 In2 N9 176.4(4) 28_466 . ?
N9 In2 N9 90.056(13) 28_466 19_664 ?
N9 In2 N9 176.4(4) 19_664 42_546 ?
N9 In2 N9 90.056(13) . 42_546 ?
N9 In2 N9 90.057(12) 19_664 . ?
Cl4 In3 Cl4 180.0 46_465 . ?
N2 In3 Cl4 92.0(2) 46_465 . ?
N2 In3 Cl4 88.0(2) 27_645 . ?
N2 In3 Cl4 88.0(2) 24_664 46_465 ?
N2 In3 Cl4 92.0(2) 24_664 . ?
N2 In3 Cl4 92.0(2) 27_645 46_465 ?
N2 In3 Cl4 92.0(2) . 46_465 ?
N2 In3 Cl4 88.0(2) . . ?
N2 In3 Cl4 88.0(2) 46_465 46_465 ?
N2 In3 N2 176.0(4) 46_465 24_664 ?
N2 In3 N2 90.069(15) . 24_664 ?
N2 In3 N2 90.069(15) 24_664 27_645 ?
N2 In3 N2 176.0(4) . 27_645 ?
N2 In3 N2 90.068(16) 46_465 27_645 ?
N2 In3 N2 90.068(15) . 46_465 ?
C1 N1 In1 96.4(5) . . ?
C1 N1 C3 117.9(7) . . ?
C3 N1 In1 142.0(6) . . ?
C1 N2 In3 118.3(5) . . ?
C1 N2 C2 117.3(7) . . ?
C2 N2 In3 123.1(5) . . ?
C2 N3 C3 115.3(7) . . ?
C1 N4 In1 95.8(5) . . ?
C1 N4 C2 131.0(7) . 46_465 ?
C2 N4 In1 132.6(5) 46_465 . ?
C4 N6 In1 128.7(5) . . ?
C5 N6 In1 96.8(5) . . ?
C5 N6 C4 133.8(7) . . ?
C5 N7 In1 96.2(5) . . ?
C6 N7 In1 145.1(6) . . ?
C6 N7 C5 118.3(7) . . ?
C4 N8 C6 116.3(7) 42_546 . ?
C4 N9 In2 123.3(5) . . ?
C5 N9 In2 119.7(5) 19_664 . ?
C5 N9 C4 116.3(7) 19_664 . ?
N1 C1 N4 110.1(7) . . ?
N2 C1 N1 121.7(7) . . ?
N2 C1 N4 128.1(7) . . ?
N3 C2 N2 123.9(7) . . ?
N3 C2 N4 114.2(7) . 24_664 ?
N4 C2 N2 121.9(7) 24_664 . ?
N1 C3 N3 122.7(7) . . ?
N5 C3 N1 119.6(8) . . ?
N5 C3 N3 117.6(8) . . ?
N6 C4 N9 122.1(7) . . ?
N8 C4 N6 114.2(7) 19_664 . ?
N8 C4 N9 123.7(7) 19_664 . ?
N7 C5 N6 109.3(6) . . ?
N9 C5 N6 128.4(7) 42_546 . ?
N9 C5 N7 122.2(7) 42_546 . ?
N7 C6 N8 123.1(8) . . ?
N10 C6 N7 117.9(8) . . ?
N10 C6 N8 119.0(8) . . ?
Cl5 In4 Cl5 98.5(2) . 11_466 ?
Cl5 In4 Cl5 98.5(2) 8_656 11_466 ?
Cl5 In4 Cl5 98.5(2) . 8_656 ?
Cl5 In4 Cl6 95.5(2) . 11_466 ?
Cl5 In4 Cl6 74.2(3) 8_656 8_656 ?
Cl5 In4 Cl6 165.1(3) . 8_656 ?
Cl5 In4 Cl6 165.1(3) 8_656 11_466 ?
Cl5 In4 Cl6 95.5(2) 11_466 8_656 ?
Cl5 In4 Cl6 74.2(3) 11_466 11_466 ?
Cl6 In4 Cl6 93.3(3) 11_466 8_656 ?
Cl6 In4 Cl6 93.3(3) 11_466 . ?
Cl6 In4 Cl6 93.3(3) 8_656 . ?
N14 In4 Cl5 118.94(18) . 11_466 ?
N14 In4 Cl5 118.96(18) . 8_656 ?
N14 In4 Cl6 57.10(19) . 8_656 ?
N14 In4 Cl6 57.08(19) . 11_466 ?
N13 In4 Cl5 60.95(18) . 11_466 ?
N13 In4 Cl5 61.16(18) . 8_656 ?
N13 In4 Cl6 122.79(19) . 11_466 ?
N13 In4 Cl6 122.94(19) . 8_656 ?

loop_
_geom_bond_atom_site_label_1
_geom_bond_atom_site_label_2
_geom_bond_distance
_geom_bond_site_symmetry_2
_geom_bond_publ_flag
In1 Cl1 2.433(2) . ?
In1 Cl2 2.436(2) . ?
In1 N1 2.274(6) . ?
In1 N4 2.286(7) . ?
In1 N6 2.264(6) . ?
In1 N7 2.278(7) . ?
In2 Cl3 2.519(3) 42_546 ?
In2 Cl3 2.519(3) . ?
In2 N9 2.179(6) . ?
In2 N9 2.179(6) 19_664 ?
In2 N9 2.179(6) 42_546 ?
In2 N9 2.179(6) 28_466 ?
In3 Cl4 2.546(4) . ?
In3 Cl4 2.546(4) 46_465 ?
In3 N2 2.137(6) 27_645 ?
In3 N2 2.137(6) . ?
In3 N2 2.137(6) 46_465 ?
In3 N2 2.137(6) 24_664 ?
N1 C1 1.339(11) . ?
N1 C3 1.361(11) . ?
N2 C1 1.335(11) . ?
N2 C2 1.367(10) . ?
N3 C2 1.337(11) . ?
N3 C3 1.363(11) . ?
N4 C1 1.342(11) . ?
N4 C2 1.358(11) 46_465 ?
N5 C3 1.317(11) . ?
N6 C4 1.353(10) . ?
N6 C5 1.343(10) . ?
N7 C5 1.342(10) . ?
N7 C6 1.334(11) . ?
N8 C4 1.321(11) 42_546 ?
N8 C6 1.352(11) . ?
N9 C4 1.383(10) . ?
N9 C5 1.339(10) 19_664 ?
N10 C6 1.325(12) . ?
In4 Cl5 2.445(5) 8_656 ?
In4 Cl5 2.445(5) 11_466 ?
In4 Cl5 2.445(5) . ?
In4 Cl6 2.505(8) . ?
In4 Cl6 2.505(8) 8_656 ?
In4 Cl6 2.505(8) 11_466 ?
In4 N14 2.03(4) . ?
In4 N13 1.92(5) . ?

loop_
_twin_individual_id
_twin_individual_mass_fraction_refined
1 1.001(13)
2 -0.001(13)

loop_
_exptl_oxdiff_crystal_face_indexfrac_h
_exptl_oxdiff_crystal_face_indexfrac_k
_exptl_oxdiff_crystal_face_indexfrac_l
_exptl_oxdiff_crystal_face_x
_exptl_oxdiff_crystal_face_y
_exptl_oxdiff_crystal_face_z
6.8378 -13.6872 10.0240 -0.5874 -0.5590 -0.5852
14.2497 7.8300 -8.3933 0.5743 0.5418 -0.6137
-4.3861 -14.8567 9.7265 -0.8042 -0.5943 -0.0089
4.3861 14.8567 -9.7265 0.8042 0.5943 0.0089
2.5838 18.0007 2.0403 0.9932 -0.0437 0.1083
-17.8743 3.4487 -1.8862 -0.0709 0.0373 0.9968
-3.3678 -15.5309 -9.0803 -0.9023 0.4311 -0.0088
17.9525 -0.4405 3.5246 0.2373 -0.1167 -0.9644
4.0898 -9.6291 -15.0210 -0.5129 0.8045 -0.2997
-3.2373 7.8337 16.2227 0.4347 -0.8718 0.2256
17.4723 -5.2503 1.4513 -0.0314 -0.0210 -0.9993
-2.5734 -9.3878 -15.4991 -0.5935 0.8029 0.0566
8.7123 -10.5183 12.1666 -0.3858 -0.6577 -0.6470
-7.3196 12.2507 -11.4410 0.4992 0.6296 0.5953
